data_4315803
loop_
_publ_author_name
'Yulia Yu. Scaffidi-Domianello'
'Kristof Meelich'
'Michael A. Jakupec'
'Vladimir B. Arion'
'Vadim Yu. Kukushkin'
'Markus Galanski'
'Bernhard K. Keppler'

_publ_section_title
;
 Novel Cis- and Trans-Configured Bis(oxime)platinum(II) Complexes:
 Synthesis, Characterization, and Cytotoxic Activity
;
_journal_name_full 'Inorganic Chemistry'
_journal_page_first 5669
_journal_page_last 5678
_journal_paper_doi 10.1021/ic100584b
_journal_volume 49
_journal_year 2010
_chemical_formula_moiety 'C6 H14 I2 N2 O2 Pt'
_chemical_formula_sum 'C6 H14 I2 N2 O2 Pt'
_chemical_formula_weight 595.08
_chemical_name_systematic
; 
(SP-4-2)-Bis(acetone oxime-kappaN)diiodidoplatinum(II) 
;
_space_group_IT_number 14
_symmetry_cell_setting monoclinic
_symmetry_space_group_name_Hall '-P 2ybc'
_symmetry_space_group_name_H-M 'P 1 21/c 1'
_atom_sites_solution_hydrogens geom
_atom_sites_solution_primary direct
_atom_sites_solution_secondary difmap
_audit_creation_method SHELXL-97
_cell_angle_alpha 90.00
_cell_angle_beta 101.752(2)
_cell_angle_gamma 90.00
_cell_formula_units_Z 4
_cell_length_a 7.9315(2)
_cell_length_b 17.4453(5)
_cell_length_c 9.6186(2)
_cell_measurement_reflns_used 4424
_cell_measurement_temperature 100(2)
_cell_measurement_theta_max 29.48
_cell_measurement_theta_min 2.33
_cell_volume 1303.00(6)
_computing_structure_refinement 'SHELXL-97 (Sheldrick, 1997)'
_computing_structure_solution 'SHELXS-97 (Sheldrick, 1990)'
_diffrn_ambient_temperature 100(2)
_diffrn_measured_fraction_theta_full 0.999
_diffrn_measured_fraction_theta_max 0.999
_diffrn_radiation_monochromator graphite
_diffrn_radiation_source 'fine-focus sealed tube'
_diffrn_radiation_type MoK\a
_diffrn_radiation_wavelength 0.71073
_diffrn_reflns_av_R_equivalents 0.0660
_diffrn_reflns_av_sigmaI/netI 0.0362
_diffrn_reflns_limit_h_max 10
_diffrn_reflns_limit_h_min -10
_diffrn_reflns_limit_k_max 23
_diffrn_reflns_limit_k_min -23
_diffrn_reflns_limit_l_max 12
_diffrn_reflns_limit_l_min -12
_diffrn_reflns_number 21635
_diffrn_reflns_theta_full 27.99
_diffrn_reflns_theta_max 27.99
_diffrn_reflns_theta_min 2.46
_exptl_absorpt_coefficient_mu 15.485
_exptl_absorpt_correction_T_max 0.3705
_exptl_absorpt_correction_T_min 0.1128
_exptl_absorpt_correction_type multi-scan
_exptl_absorpt_process_details SADABS
_exptl_crystal_colour yellow
_exptl_crystal_density_diffrn 3.033
_exptl_crystal_density_method 'not measured'
_exptl_crystal_description stick
_exptl_crystal_F_000 1056
_exptl_crystal_size_max 0.25
_exptl_crystal_size_mid 0.10
_exptl_crystal_size_min 0.08
_refine_diff_density_max 1.133
_refine_diff_density_min -1.004
_refine_diff_density_rms 0.213
_refine_ls_extinction_method none
_refine_ls_goodness_of_fit_ref 1.034
_refine_ls_hydrogen_treatment constr
_refine_ls_matrix_type full
_refine_ls_number_parameters 124
_refine_ls_number_reflns 3146
_refine_ls_number_restraints 0
_refine_ls_restrained_S_all 1.034
_refine_ls_R_factor_all 0.0317
_refine_ls_R_factor_gt 0.0250
_refine_ls_shift/su_max 0.001
_refine_ls_shift/su_mean 0.000
_refine_ls_structure_factor_coef Fsqd
_refine_ls_weighting_details 'calc w=1/[\s^2^(Fo^2^)+(0.0240P)^2^+0.0000P] where P=(Fo^2^+2Fc^2^)/3'
_refine_ls_weighting_scheme calc
_refine_ls_wR_factor_gt 0.0519
_refine_ls_wR_factor_ref 0.0543
_reflns_number_gt 2766
_reflns_number_total 3146
_reflns_threshold_expression >2sigma(I)
_cod_data_source_file ic100584b_si_002_1.cif
_cod_data_source_block YUSC024
_cod_database_code 4315803

loop_
_symmetry_equiv_pos_as_xyz
'x, y, z'
'-x, y+1/2, -z+1/2'
'-x, -y, -z'
'x, -y-1/2, z-1/2'

loop_
_atom_site_label
_atom_site_type_symbol
_atom_site_fract_x
_atom_site_fract_y
_atom_site_fract_z
_atom_site_U_iso_or_equiv
_atom_site_adp_type
_atom_site_occupancy
_atom_site_symmetry_multiplicity
_atom_site_calc_flag
_atom_site_refinement_flags
_atom_site_disorder_assembly
_atom_site_disorder_group
Pt1 Pt 0.36100(3) 0.317964(11) 0.71490(2) 0.01056(6) Uani 1 1 d . . .
I1 I 0.14434(4) 0.428452(19) 0.64244(4) 0.01705(9) Uani 1 1 d . . .
I2 I 0.17394(4) 0.22405(2) 0.53844(4) 0.01549(9) Uani 1 1 d . . .
O1 O 0.5398(5) 0.3730(2) 0.9927(4) 0.0197(9) Uani 1 1 d . . .
H1 H 0.4531 0.3486 1.0058 0.030 Uiso 1 1 calc R . .
O2 O 0.4660(5) 0.1719(2) 0.8621(4) 0.0176(8) Uani 1 1 d . . .
H2 H 0.3790 0.1884 0.8899 0.026 Uiso 1 1 calc R . .
N1 N 0.5223(5) 0.3891(2) 0.8487(4) 0.0116(9) Uani 1 1 d . . .
N2 N 0.5275(6) 0.2289(2) 0.7814(4) 0.0127(9) Uani 1 1 d . . .
C1 C 0.6226(7) 0.4662(3) 0.6740(6) 0.0195(12) Uani 1 1 d . . .
H1A H 0.5352 0.4363 0.6095 0.029 Uiso 1 1 calc R . .
H1B H 0.7360 0.4565 0.6518 0.029 Uiso 1 1 calc R . .
H1C H 0.5953 0.5209 0.6623 0.029 Uiso 1 1 calc R . .
C2 C 0.6246(7) 0.4429(3) 0.8242(6) 0.0160(11) Uani 1 1 d . . .
C3 C 0.7478(8) 0.4804(4) 0.9417(6) 0.0256(14) Uani 1 1 d . . .
H3A H 0.6854 0.4999 1.0124 0.038 Uiso 1 1 calc R . .
H3B H 0.8050 0.5231 0.9037 0.038 Uiso 1 1 calc R . .
H3C H 0.8343 0.4430 0.9864 0.038 Uiso 1 1 calc R . .
C4 C 0.7564(7) 0.2702(3) 0.6727(6) 0.0198(12) Uani 1 1 d . . .
H4A H 0.6728 0.3101 0.6348 0.030 Uiso 1 1 calc R . .
H4B H 0.7909 0.2428 0.5940 0.030 Uiso 1 1 calc R . .
H4C H 0.8579 0.2937 0.7327 0.030 Uiso 1 1 calc R . .
C5 C 0.6769(7) 0.2154(3) 0.7586(6) 0.0162(11) Uani 1 1 d . . .
C6 C 0.7767(7) 0.1450(3) 0.8154(6) 0.0220(13) Uani 1 1 d . . .
H6A H 0.7783 0.1401 0.9172 0.033 Uiso 1 1 calc R . .
H6B H 0.8950 0.1493 0.8007 0.033 Uiso 1 1 calc R . .
H6C H 0.7220 0.0996 0.7655 0.033 Uiso 1 1 calc R . .

loop_
_atom_site_aniso_label
_atom_site_aniso_U_11
_atom_site_aniso_U_22
_atom_site_aniso_U_33
_atom_site_aniso_U_23
_atom_site_aniso_U_13
_atom_site_aniso_U_12
Pt1 0.01091(10) 0.00935(10) 0.01122(11) 0.00046(8) 0.00178(7) 0.00057(8)
I1 0.01480(18) 0.01123(17) 0.0229(2) 0.00031(14) -0.00149(14) 0.00231(13)
I2 0.01358(17) 0.01556(18) 0.01682(18) -0.00490(13) 0.00194(13) 0.00033(13)
O1 0.024(2) 0.022(2) 0.0124(19) 0.0041(16) 0.0010(15) -0.0080(17)
O2 0.025(2) 0.0115(19) 0.019(2) 0.0069(15) 0.0105(17) 0.0021(16)
N1 0.012(2) 0.012(2) 0.011(2) -0.0002(17) 0.0028(16) 0.0004(18)
N2 0.016(2) 0.010(2) 0.012(2) 0.0033(17) 0.0024(17) -0.0002(18)
C1 0.017(3) 0.019(3) 0.023(3) 0.008(2) 0.004(2) 0.000(2)
C2 0.009(3) 0.015(3) 0.022(3) -0.002(2) 0.001(2) -0.001(2)
C3 0.024(3) 0.026(3) 0.024(3) -0.006(3) -0.004(2) -0.008(3)
C4 0.018(3) 0.018(3) 0.024(3) 0.004(2) 0.007(2) 0.007(2)
C5 0.016(3) 0.015(3) 0.015(3) -0.004(2) -0.002(2) 0.007(2)
C6 0.021(3) 0.024(3) 0.020(3) -0.005(2) 0.001(2) 0.007(2)

loop_
_atom_type_symbol
_atom_type_description
_atom_type_scat_dispersion_real
_atom_type_scat_dispersion_imag
_atom_type_scat_source
C C 0.0033 0.0016 'International Tables Vol C Tables 4.2.6.8 and 6.1.1.4'
H H 0.0000 0.0000 'International Tables Vol C Tables 4.2.6.8 and 6.1.1.4'
N N 0.0061 0.0033 'International Tables Vol C Tables 4.2.6.8 and 6.1.1.4'
O O 0.0106 0.0060 'International Tables Vol C Tables 4.2.6.8 and 6.1.1.4'
I I -0.4742 1.8119 'International Tables Vol C Tables 4.2.6.8 and 6.1.1.4'
Pt Pt -1.7033 8.3905 'International Tables Vol C Tables 4.2.6.8 and 6.1.1.4'

loop_
_geom_angle_atom_site_label_1
_geom_angle_atom_site_label_2
_geom_angle_atom_site_label_3
_geom_angle
_geom_angle_site_symmetry_1
_geom_angle_site_symmetry_3
_geom_angle_publ_flag
N1 Pt1 N2 89.03(17) . . ?
N1 Pt1 I1 90.77(12) . . ?
N2 Pt1 I1 177.03(12) . . ?
N1 Pt1 I2 176.08(12) . . ?
N2 Pt1 I2 88.38(12) . . ?
I1 Pt1 I2 91.967(12) . . ?
C2 N1 O1 112.9(4) . . ?
C2 N1 Pt1 131.5(4) . . ?
O1 N1 Pt1 115.3(3) . . ?
C5 N2 O2 113.8(4) . . ?
C5 N2 Pt1 130.5(4) . . ?
O2 N2 Pt1 115.6(3) . . ?
N1 C2 C3 121.4(5) . . ?
N1 C2 C1 119.2(5) . . ?
C3 C2 C1 119.3(5) . . ?
N2 C5 C4 119.6(5) . . ?
N2 C5 C6 122.0(5) . . ?
C4 C5 C6 118.4(5) . . ?

loop_
_geom_bond_atom_site_label_1
_geom_bond_atom_site_label_2
_geom_bond_distance
_geom_bond_site_symmetry_2
_geom_bond_publ_flag
Pt1 N1 2.041(4) . ?
Pt1 N2 2.055(4) . ?
Pt1 I1 2.5819(4) . ?
Pt1 I2 2.5963(4) . ?
O1 N1 1.393(5) . ?
O2 N2 1.408(5) . ?
N1 C2 1.292(7) . ?
N2 C5 1.270(7) . ?
C1 C2 1.498(7) . ?
C2 C3 1.487(7) . ?
C4 C5 1.485(8) . ?
C5 C6 1.503(7) . ?

loop_
_geom_torsion_atom_site_label_1
_geom_torsion_atom_site_label_2
_geom_torsion_atom_site_label_3
_geom_torsion_atom_site_label_4
_geom_torsion
_geom_torsion_site_symmetry_1
_geom_torsion_site_symmetry_2
_geom_torsion_site_symmetry_3
_geom_torsion_site_symmetry_4
_geom_torsion_publ_flag
N2 Pt1 N1 C2 107.8(5) . . . . ?
I1 Pt1 N1 C2 -75.2(5) . . . . ?
N2 Pt1 N1 O1 -65.0(3) . . . . ?
I1 Pt1 N1 O1 112.1(3) . . . . ?
N1 Pt1 N2 C5 -70.4(5) . . . . ?
I2 Pt1 N2 C5 106.6(5) . . . . ?
N1 Pt1 N2 O2 111.6(3) . . . . ?
I2 Pt1 N2 O2 -71.3(3) . . . . ?
O1 N1 C2 C3 1.1(7) . . . . ?
Pt1 N1 C2 C3 -171.8(4) . . . . ?
O1 N1 C2 C1 179.3(4) . . . . ?
Pt1 N1 C2 C1 6.4(8) . . . . ?
O2 N2 C5 C4 179.0(4) . . . . ?
Pt1 N2 C5 C4 1.0(8) . . . . ?
O2 N2 C5 C6 -0.7(7) . . . . ?
Pt1 N2 C5 C6 -178.6(4) . . . . ?
